data_7107029
loop_
_publ_author_name
'Arnaud Grosjean'
'Nathalie Daro'
'Brice Kaufmann'
'Abdellak Kaiba'
'Jean-Francois Letard'
'Philippe Guionneau'

_publ_section_title
;
 The 1-D polymeric structure of the [Fe(NH2trz)3](NO3)2 x nH2O (with n =
 2) spin crossover compound proven by single crystal investigations
;
_journal_name_full Chem.Commun.
_journal_page_first 12382
_journal_paper_doi 10.1039/c1cc14220h
_journal_volume 47
_journal_year 2011
_chemical_formula_sum 'C6 H16 Fe N14 O8'
_chemical_formula_weight 468.18
_chemical_name_common
;
X-ray destroyed during data collection. Very weak diffraction
and high fragility of samples.
;
_chemical_name_systematic
;
?
;
_space_group_IT_number 2
_symmetry_cell_setting triclinic
_symmetry_space_group_name_Hall '-P 1'
_symmetry_space_group_name_H-M 'P -1'
_atom_sites_solution_hydrogens geom
_atom_sites_solution_primary direct
_atom_sites_solution_secondary difmap
_audit_creation_method SHELXL-97
_cell_angle_alpha 103.765(14)
_cell_angle_beta 98.100(12)
_cell_angle_gamma 95.523(13)
_cell_formula_units_Z 2
_cell_length_a 7.311(2)
_cell_length_b 10.562(3)
_cell_length_c 11.339(3)
_cell_measurement_reflns_used 1187
_cell_measurement_temperature 120(2)
_cell_measurement_theta_max 35.0
_cell_measurement_theta_min 1.0
_cell_volume 834.3(4)
_computing_structure_refinement 'SHELXL-97 (Sheldrick, 2008)'
_diffrn_ambient_temperature 120(2)
_diffrn_measured_fraction_theta_full 0.871
_diffrn_measured_fraction_theta_max 0.871
_diffrn_radiation_monochromator graphite
_diffrn_radiation_source 'fine-focus sealed tube'
_diffrn_radiation_type CuK\a
_diffrn_radiation_wavelength 1.54178
_diffrn_reflns_av_R_equivalents 0.0620
_diffrn_reflns_av_sigmaI/netI 0.0948
_diffrn_reflns_limit_h_max 5
_diffrn_reflns_limit_h_min -5
_diffrn_reflns_limit_k_max 5
_diffrn_reflns_limit_k_min -8
_diffrn_reflns_limit_l_max 8
_diffrn_reflns_limit_l_min -8
_diffrn_reflns_number 1187
_diffrn_reflns_theta_full 36.38
_diffrn_reflns_theta_max 36.38
_diffrn_reflns_theta_min 4.35
_exptl_absorpt_coefficient_mu 8.007
_exptl_absorpt_correction_T_max 0.9242
_exptl_absorpt_correction_T_min 0.8563
_exptl_absorpt_correction_type empirical
_exptl_absorpt_process_details sadabs
_exptl_crystal_colour violet
_exptl_crystal_density_diffrn 1.864
_exptl_crystal_density_method 'not measured'
_exptl_crystal_description needle
_exptl_crystal_F_000 480
_exptl_crystal_size_max 0.02
_exptl_crystal_size_mid 0.01
_exptl_crystal_size_min 0.01
_refine_diff_density_max 0.949
_refine_diff_density_min -0.602
_refine_diff_density_rms 0.138
_refine_ls_extinction_method none
_refine_ls_goodness_of_fit_ref 1.051
_refine_ls_hydrogen_treatment noref
_refine_ls_matrix_type full
_refine_ls_number_parameters 115
_refine_ls_number_reflns 696
_refine_ls_number_restraints 21
_refine_ls_restrained_S_all 1.034
_refine_ls_R_factor_all 0.1269
_refine_ls_R_factor_gt 0.0938
_refine_ls_shift/su_max 0.000
_refine_ls_shift/su_mean 0.000
_refine_ls_structure_factor_coef Fsqd
_refine_ls_weighting_details 'calc w=1/[\s^2^(Fo^2^)+(0.1566P)^2^+15.7904P] where P=(Fo^2^+2Fc^2^)/3'
_refine_ls_weighting_scheme calc
_refine_ls_wR_factor_gt 0.2342
_refine_ls_wR_factor_ref 0.2610
_reflns_number_gt 504
_reflns_number_total 696
_reflns_threshold_expression >2\s(I)
_cod_data_source_file c1cc14220h.txt
_cod_data_source_block icmcb_16_05_11_0m
_cod_original_sg_symbol_H-M p-1
_cod_database_code 7107029

loop_
_symmetry_equiv_pos_as_xyz
'x, y, z'
'-x, -y, -z'

loop_
_atom_site_label
_atom_site_type_symbol
_atom_site_fract_x
_atom_site_fract_y
_atom_site_fract_z
_atom_site_U_iso_or_equiv
_atom_site_adp_type
_atom_site_occupancy
_atom_site_symmetry_multiplicity
_atom_site_calc_flag
_atom_site_refinement_flags
N2 N 0.131(3) 0.337(2) 0.9739(17) 0.017(6) Uiso 1 1 d .
N3 N 0.134(3) 0.5681(18) 0.8825(17) 0.007(6) Uiso 1 1 d .
N6 N 0.198(3) 0.5885(18) 1.1373(17) 0.009(6) Uiso 1 1 d .
N5 N 0.394(3) 0.598(2) 1.1409(18) 0.017(6) Uiso 1 1 d .
N4 N 0.331(3) 0.5633(19) 0.8873(18) 0.017(7) Uiso 1 1 d .
C8 C 0.075(4) 0.622(2) 0.798(2) 0.008(8) Uiso 1 1 d .
H8 H -0.0499 0.6388 0.7788 0.010 Uiso 1 1 calc R
C7 C 0.368(3) 0.614(2) 0.794(2) 0.005(7) Uiso 1 1 d .
H7 H 0.4868 0.6214 0.7699 0.006 Uiso 1 1 calc R
N7 N 0.189(3) 0.1432(18) 0.9425(18) 0.019(6) Uiso 1 1 d D
C11 C 0.053(4) 0.218(3) 0.952(2) 0.030(9) Uiso 1 1 d .
H11 H -0.0757 0.1893 0.9451 0.036 Uiso 1 1 calc R
N10 N 0.195(3) 0.7087(19) 0.6406(18) 0.031(7) Uiso 1 1 d D
N8 N 0.167(3) 0.007(2) 0.9124(19) 0.039(7) Uiso 1 1 d D
C15 C 0.481(4) 0.669(2) 1.244(2) 0.011(8) Uiso 1 1 d .
H15 H 0.6127 0.6859 1.2684 0.013 Uiso 1 1 calc R
C14 C 0.184(4) 0.665(2) 1.245(2) 0.012(8) Uiso 1 1 d .
H14 H 0.0696 0.6828 1.2711 0.014 Uiso 1 1 calc R
N9 N 0.216(3) 0.6518(19) 0.7399(17) 0.022(7) Uiso 1 1 d D
N11 N 0.355(3) 0.7142(19) 1.3128(17) 0.029(7) Uiso 1 1 d D
N12 N 0.384(3) 0.7980(19) 1.4311(18) 0.029(7) Uiso 1 1 d D
O1 O 0.514(3) 0.898(2) 0.8369(18) 0.052(7) Uiso 1 1 d .
O2 O 0.665(3) 1.083(2) 0.8444(19) 0.060(7) Uiso 1 1 d .
N20 N 0.568(4) 0.978(3) 0.789(3) 0.062(9) Uiso 1 1 d .
O3 O 0.526(3) 0.963(2) 0.677(2) 0.086(8) Uiso 1 1 d .
O6 O 0.311(3) 0.394(2) 0.544(2) 0.075(7) Uiso 1 1 d .
O4 O 0.319(3) 0.321(2) 0.3553(19) 0.058(7) Uiso 1 1 d .
O5 O 0.218(3) 0.505(2) 0.423(2) 0.076(8) Uiso 1 1 d .
N21 N 0.287(4) 0.411(3) 0.435(3) 0.058(9) Uiso 1 1 d .
O7 O 0.879(3) 0.8479(15) 0.3444(15) 0.070(7) Uiso 1 1 d D
O8 O 0.939(3) 0.8979(17) 0.6138(14) 0.085(8) Uiso 1 1 d D
Fe2 Fe 0.5000 0.5000 1.0000 0.017(2) Uiso 1 2 d S
N1 N 0.321(3) 0.3423(19) 0.9782(16) 0.007(6) Uiso 1 1 d .
C9 C 0.351(4) 0.223(3) 0.959(2) 0.028(9) Uiso 1 1 d .
H9 H 0.4698 0.1939 0.9578 0.034 Uiso 1 1 calc R
Fe Fe 0.0000 0.5000 1.0000 0.017(2) Uiso 1 2 d S
H3 H 0.4281 0.8791 1.4302 0.020 Uiso 1 1 d D
H2 H 0.2614 0.7865 0.6577 0.020 Uiso 1 1 d D
H1 H 0.0467 -0.0247 0.9060 0.020 Uiso 1 1 d D
H5 H 0.4535 0.7658 1.4838 0.020 Uiso 1 1 d D
H6 H 0.2204 0.6533 0.5728 0.020 Uiso 1 1 d D
H4 H 0.2343 -0.0228 0.9710 0.020 Uiso 1 1 d D
H23 H 0.9137 0.8324 0.4147 0.020 Uiso 1 1 d D
H21 H 0.9257 0.8533 0.6669 0.020 Uiso 1 1 d D
H24 H 0.9194 0.9291 0.3503 0.020 Uiso 1 1 d D
H22 H 0.9459 0.8439 0.5451 0.020 Uiso 1 1 d D

loop_
_atom_type_symbol
_atom_type_description
_atom_type_scat_dispersion_real
_atom_type_scat_dispersion_imag
_atom_type_scat_source
C C 0.0181 0.0091 'International Tables Vol C Tables 4.2.6.8 and 6.1.1.4'
H H 0.0000 0.0000 'International Tables Vol C Tables 4.2.6.8 and 6.1.1.4'
N N 0.0311 0.0180 'International Tables Vol C Tables 4.2.6.8 and 6.1.1.4'
Fe Fe -1.1336 3.1974 'International Tables Vol C Tables 4.2.6.8 and 6.1.1.4'
O O 0.0492 0.0322 'International Tables Vol C Tables 4.2.6.8 and 6.1.1.4'

loop_
_geom_angle_atom_site_label_1
_geom_angle_atom_site_label_2
_geom_angle_atom_site_label_3
_geom_angle
_geom_angle_site_symmetry_1
_geom_angle_site_symmetry_3
C11 N2 N1 111(2) . .
C11 N2 Fe 126(2) . .
N1 N2 Fe 123.0(17) . .
C8 N3 N4 109(2) . .
C8 N3 Fe 130.3(18) . .
N4 N3 Fe 120.3(14) . .
C14 N6 N5 103(2) . .
C14 N6 Fe 128.7(17) . .
N5 N6 Fe 128.3(15) . .
C15 N5 N6 111(2) . .
C15 N5 Fe2 127.9(18) . .
N6 N5 Fe2 120.8(16) . .
C7 N4 N3 102.7(18) . .
C7 N4 Fe2 128.7(17) . .
N3 N4 Fe2 128.6(16) . .
N3 C8 N9 110(2) . .
N4 C7 N9 111(2) . .
C11 N7 C9 108(2) . .
C11 N7 N8 126(2) . .
C9 N7 N8 126(2) . .
N2 C11 N7 106(3) . .
N5 C15 N11 108(2) . .
N6 C14 N11 111(2) . .
C7 N9 C8 107(2) . .
C7 N9 N10 129(2) . .
C8 N9 N10 124(2) . .
C15 N11 C14 107(2) . .
C15 N11 N12 129(2) . .
C14 N11 N12 124(2) . .
O1 N20 O3 121(4) . .
O1 N20 O2 124(3) . .
O3 N20 O2 115(4) . .
O5 N21 O4 129(3) . .
O5 N21 O6 116(3) . .
O4 N21 O6 115(3) . .
N4 Fe2 N4 180.000(7) 2_667 .
N4 Fe2 N1 89.4(8) 2_667 .
N4 Fe2 N1 90.6(8) . .
N4 Fe2 N1 90.6(8) 2_667 2_667
N4 Fe2 N1 89.4(8) . 2_667
N1 Fe2 N1 180.000(2) . 2_667
N4 Fe2 N5 89.7(8) 2_667 .
N4 Fe2 N5 90.3(8) . .
N1 Fe2 N5 92.0(8) . .
N1 Fe2 N5 88.0(8) 2_667 .
N4 Fe2 N5 90.3(8) 2_667 2_667
N4 Fe2 N5 89.7(8) . 2_667
N1 Fe2 N5 88.0(8) . 2_667
N1 Fe2 N5 92.0(8) 2_667 2_667
N5 Fe2 N5 180.000(7) . 2_667
C9 N1 N2 105(2) . .
C9 N1 Fe2 128.5(19) . .
N2 N1 Fe2 126.7(15) . .
N1 C9 N7 110(2) . .
N6 Fe N6 180.000(4) . 2_567
N6 Fe N3 88.7(8) . 2_567
N6 Fe N3 91.3(8) 2_567 2_567
N6 Fe N3 91.3(8) . .
N6 Fe N3 88.7(8) 2_567 .
N3 Fe N3 180.000(5) 2_567 .
N6 Fe N2 89.6(8) . .
N6 Fe N2 90.4(8) 2_567 .
N3 Fe N2 88.8(8) 2_567 .
N3 Fe N2 91.2(8) . .
N6 Fe N2 90.4(8) . 2_567
N6 Fe N2 89.6(8) 2_567 2_567
N3 Fe N2 91.2(8) 2_567 2_567
N3 Fe N2 88.8(8) . 2_567
N2 Fe N2 180.000(11) . 2_567

loop_
_geom_bond_atom_site_label_1
_geom_bond_atom_site_label_2
_geom_bond_distance
_geom_bond_site_symmetry_2
N2 C11 1.28(3) .
N2 N1 1.38(2) .
N2 Fe 2.031(19) .
N3 C8 1.27(2) .
N3 N4 1.44(2) .
N3 Fe 1.985(19) .
N6 C14 1.31(2) .
N6 N5 1.42(2) .
N6 Fe 1.951(19) .
N5 C15 1.27(3) .
N5 Fe2 1.985(19) .
N4 C7 1.34(2) .
N4 Fe2 1.929(19) .
C8 N9 1.35(3) .
C7 N9 1.34(2) .
N7 C11 1.33(3) .
N7 C9 1.34(3) .
N7 N8 1.38(3) .
N10 N9 1.39(2) .
C15 N11 1.34(3) .
C14 N11 1.36(3) .
N11 N12 1.40(2) .
O1 N20 1.18(3) .
O2 N20 1.23(3) .
N20 O3 1.22(3) .
O6 N21 1.29(3) .
O4 N21 1.21(3) .
O5 N21 1.18(3) .
Fe2 N4 1.929(19) 2_667
Fe2 N1 1.96(2) .
Fe2 N1 1.96(2) 2_667
Fe2 N5 1.985(19) 2_667
N1 C9 1.28(3) .
Fe N6 1.951(19) 2_567
Fe N3 1.985(19) 2_567
Fe N2 2.031(19) 2_567
